data_7231257
loop_
_publ_author_name
'Ridenour, J. August'
'Cahill, Christopher L.'

_publ_section_title
;
 Nine isomorphous lanthanide--uranyl f--f bimetallic materials with
 2-thiophenecarboxylic acid and terpyridine: structure and concomitant
 luminescent properties
;
_journal_issue 34
_journal_name_full CrystEngComm
_journal_page_first 4997
_journal_paper_doi 10.1039/C8CE00811F
_journal_volume 20
_journal_year 2018
_chemical_formula_moiety 'C60 H40 Eu2 N6 O12 S6, 2(C35 H25 N6 O7 S U2), 2(C15 H9 O8 S3 U), (O2)'
_chemical_formula_sum 'C160 H108 Eu2 N18 O44 S14 U6'
_chemical_formula_weight 5167.58
_space_group_crystal_system triclinic
_space_group_IT_number 2
_space_group_name_Hall '-P 1'
_space_group_name_H-M_alt 'P -1'
_symmetry_space_group_name_Hall '-P 1'
_symmetry_space_group_name_H-M 'P -1'
_atom_sites_solution_hydrogens geom
_audit_creation_method SHELXL-2014/7
_audit_update_record
;
2018-07-17 deposited with the CCDC.
2018-07-27 downloaded from the CCDC.
;
_cell_angle_alpha 81.7880(10)
_cell_angle_beta 89.0380(10)
_cell_angle_gamma 82.2660(10)
_cell_formula_units_Z 1
_cell_length_a 10.2461(3)
_cell_length_b 14.4076(5)
_cell_length_c 29.1376(10)
_cell_measurement_reflns_used 9997
_cell_measurement_temperature 293(2)
_cell_measurement_theta_max 27.56
_cell_measurement_theta_min 2.31
_cell_volume 4218.5(2)
_computing_cell_refinement 'SAINT, Bruker-AXS'
_computing_data_collection 'APEX, Bruker-AXS'
_computing_data_reduction 'SAINT, Bruker-AXS'
_computing_molecular_graphics 'Crystal Maker (Palmer, 2009)'
_computing_publication_material WinGX
_computing_structure_refinement 'SHELXL-2014/7 (Sheldrick, 2014)'
_computing_structure_solution 'Superflip (Palatinus L., 2004)'
_diffrn_ambient_temperature 293(2)
_diffrn_measured_fraction_theta_full 1.000
_diffrn_measured_fraction_theta_max 0.969
_diffrn_measurement_device_type 'Bruker SMART APEXII'
_diffrn_measurement_method omega
_diffrn_radiation_probe x-ray
_diffrn_radiation_type MoK\a
_diffrn_radiation_wavelength 0.71073
_diffrn_reflns_av_R_equivalents 0.0368
_diffrn_reflns_av_unetI/netI 0.0492
_diffrn_reflns_Laue_measured_fraction_full 1.000
_diffrn_reflns_Laue_measured_fraction_max 0.969
_diffrn_reflns_limit_h_max 14
_diffrn_reflns_limit_h_min -14
_diffrn_reflns_limit_k_max 20
_diffrn_reflns_limit_k_min -19
_diffrn_reflns_limit_l_max 40
_diffrn_reflns_limit_l_min -40
_diffrn_reflns_number 62665
_diffrn_reflns_point_group_measured_fraction_full 1.000
_diffrn_reflns_point_group_measured_fraction_max 0.969
_diffrn_reflns_theta_full 25.500
_diffrn_reflns_theta_max 29.704
_diffrn_reflns_theta_min 1.412
_diffrn_source 'fine-focused sealed tube'
_diffrn_source_type Siemens
_exptl_absorpt_coefficient_mu 6.726
_exptl_absorpt_correction_T_max 0.7459
_exptl_absorpt_correction_T_min 0.5856
_exptl_absorpt_correction_type multi-scan
_exptl_absorpt_process_details 'SADABS, G. Sheldrick (1999)'
_exptl_crystal_colour Yellow-Orange
_exptl_crystal_density_diffrn 2.034
_exptl_crystal_description Block
_exptl_crystal_F_000 2448
_exptl_crystal_recrystallization_method Hydrothermal
_exptl_crystal_size_max 0.387
_exptl_crystal_size_mid 0.301
_exptl_crystal_size_min 0.237
_refine_diff_density_max 0.872
_refine_diff_density_min -0.824
_refine_diff_density_rms 0.116
_refine_ls_extinction_method none
_refine_ls_goodness_of_fit_ref 1.004
_refine_ls_hydrogen_treatment constr
_refine_ls_matrix_type full
_refine_ls_number_parameters 1302
_refine_ls_number_reflns 23183
_refine_ls_number_restraints 1032
_refine_ls_restrained_S_all 0.985
_refine_ls_R_factor_all 0.0546
_refine_ls_R_factor_gt 0.0319
_refine_ls_shift/su_max 0.003
_refine_ls_shift/su_mean 0.000
_refine_ls_structure_factor_coef Fsqd
_refine_ls_weighting_details 'w=1/[\s^2^(Fo^2^)+(0.0253P)^2^] where P=(Fo^2^+2Fc^2^)/3'
_refine_ls_weighting_scheme calc
_refine_ls_wR_factor_gt 0.0584
_refine_ls_wR_factor_ref 0.0639
_reflns_Friedel_coverage 0.000
_reflns_number_gt 17308
_reflns_number_total 23183
_reflns_threshold_expression 'I > 2\s(I)'
_cod_data_source_file c8ce00811f2.cif
_cod_data_source_block compound4
_cod_depositor_comments 'Adding full bibliography for 7231249--7231258.cif.'
_cod_database_code 7231257
_shelx_space_group_comment
;
The symmetry employed for this shelxl refinement is uniquely defined
by the following loop, which should always be used as a source of
symmetry information in preference to the above space-group names.
They are only intended as comments.
;

loop_
_space_group_symop_operation_xyz
'x, y, z'
'-x, -y, -z'

loop_
_atom_site_label
_atom_site_type_symbol
_atom_site_fract_x
_atom_site_fract_y
_atom_site_fract_z
_atom_site_U_iso_or_equiv
_atom_site_adp_type
_atom_site_occupancy
_atom_site_site_symmetry_order
_atom_site_calc_flag
_atom_site_refinement_flags_posn
_atom_site_refinement_flags_adp
_atom_site_refinement_flags_occupancy
_atom_site_disorder_assembly
_atom_site_disorder_group
N1 N 0.9182(3) 0.1471(2) 0.52448(11) 0.0380(8) Uani 1 1 d . . . . .
N2 N 0.7655(3) 0.0184(2) 0.50597(10) 0.0279(7) Uani 1 1 d . . . . .
N3 N 0.6415(3) 0.0576(2) 0.42264(11) 0.0331(7) Uani 1 1 d . . . . .
C1 C 0.5887(4) 0.0760(3) 0.38042(14) 0.0439(10) Uani 1 1 d . . . . .
H1 H 0.599811 0.133068 0.362405 0.053 Uiso 1 1 calc R U . . .
C2 C 0.5180(4) 0.0145(3) 0.36176(15) 0.0481(11) Uani 1 1 d . . . . .
H2 H 0.482967 0.029684 0.331980 0.058 Uiso 1 1 calc R U . . .
C3 C 0.5014(4) -0.0694(3) 0.38876(17) 0.0537(12) Uani 1 1 d . . . . .
H3 H 0.454032 -0.112112 0.377559 0.064 Uiso 1 1 calc R U . . .
C4 C 0.5557(4) -0.0896(3) 0.43257(15) 0.0430(10) Uani 1 1 d . . . . .
H4 H 0.545809 -0.146474 0.451036 0.052 Uiso 1 1 calc R U . . .
C5 C 0.6251(3) -0.0250(3) 0.44902(13) 0.0310(8) Uani 1 1 d . . . . .
C6 C 0.6855(3) -0.0427(3) 0.49576(13) 0.0312(8) Uani 1 1 d . . . . .
C7 C 0.6597(4) -0.1184(3) 0.52812(14) 0.0374(9) Uani 1 1 d . . . . .
H7 H 0.603162 -0.159393 0.520671 0.045 Uiso 1 1 calc R U . . .
C8 C 0.7175(4) -0.1328(3) 0.57106(15) 0.0433(10) Uani 1 1 d . . . . .
H8 H 0.700317 -0.183144 0.593038 0.052 Uiso 1 1 calc R U . . .
C9 C 0.8016(4) -0.0715(3) 0.58109(14) 0.0388(10) Uani 1 1 d . . . . .
H9 H 0.843510 -0.080625 0.609763 0.047 Uiso 1 1 calc R U . . .
C10 C 0.8232(3) 0.0042(3) 0.54796(12) 0.0296(8) Uani 1 1 d . . . . .
C11 C 0.9150(3) 0.0706(3) 0.55699(12) 0.0302(8) Uani 1 1 d . . . . .
C12 C 0.9969(4) 0.0542(3) 0.59535(13) 0.0382(9) Uani 1 1 d . . . . .
H12 H 0.992220 0.001810 0.617713 0.046 Uiso 1 1 calc R U . . .
C13 C 1.0853(4) 0.1162(3) 0.60013(15) 0.0479(11) Uani 1 1 d . . . . .
H13 H 1.140808 0.106378 0.625795 0.057 Uiso 1 1 calc R U . . .
C14 C 1.0904(4) 0.1920(3) 0.56675(17) 0.0528(12) Uani 1 1 d . . . . .
H14 H 1.150642 0.233969 0.569068 0.063 Uiso 1 1 calc R U . . .
C15 C 1.0064(4) 0.2058(3) 0.52982(16) 0.0516(12) Uani 1 1 d . . . . .
H15 H 1.010325 0.258149 0.507372 0.062 Uiso 1 1 calc R U . . .
N4 N 0.4434(3) 0.5578(2) 0.36831(11) 0.0394(8) Uani 1 1 d . . . . .
N5 N 0.4652(3) 0.4837(2) 0.28781(11) 0.0315(7) Uani 1 1 d . . . . .
N6 N 0.6225(3) 0.3148(2) 0.28941(10) 0.0335(7) Uani 1 1 d . . . . .
C21 C 0.4298(5) 0.5912(3) 0.40883(16) 0.0554(13) Uani 1 1 d . . . . .
H21 H 0.473950 0.555816 0.434517 0.067 Uiso 1 1 calc R U . . .
C22 C 0.3538(5) 0.6754(3) 0.41467(17) 0.0578(13) Uani 1 1 d . . . . .
H22 H 0.348472 0.696642 0.443398 0.069 Uiso 1 1 calc R U . . .
C23 C 0.2876(5) 0.7259(3) 0.37775(17) 0.0571(13) Uani 1 1 d . . . . .
H23 H 0.235224 0.782680 0.380691 0.068 Uiso 1 1 calc R U . . .
C24 C 0.2983(4) 0.6929(3) 0.33589(16) 0.0504(12) Uani 1 1 d . . . . .
H24 H 0.252445 0.727172 0.310284 0.060 Uiso 1 1 calc R U . . .
C25 C 0.3775(4) 0.6081(3) 0.33153(13) 0.0340(9) Uani 1 1 d . . . . .
C26 C 0.3936(4) 0.5695(3) 0.28720(13) 0.0347(9) Uani 1 1 d . . . . .
C27 C 0.3368(5) 0.6200(3) 0.24674(16) 0.0521(12) Uani 1 1 d . . . . .
H27 H 0.289995 0.679955 0.246764 0.063 Uiso 1 1 calc R U . . .
C28 C 0.3508(5) 0.5802(4) 0.20695(16) 0.0590(13) Uani 1 1 d . . . . .
H28 H 0.311922 0.612558 0.179615 0.071 Uiso 1 1 calc R U . . .
C29 C 0.4219(4) 0.4928(3) 0.20713(15) 0.0507(12) Uani 1 1 d . . . . .
H29 H 0.431432 0.465330 0.180057 0.061 Uiso 1 1 calc R U . . .
C30 C 0.4793(4) 0.4458(3) 0.24796(13) 0.0352(9) Uani 1 1 d . . . . .
C31 C 0.5644(4) 0.3543(3) 0.24903(13) 0.0347(9) Uani 1 1 d . . . . .
C32 C 0.5866(5) 0.3110(4) 0.20953(16) 0.0579(13) Uani 1 1 d . . . . .
H32 H 0.542970 0.337155 0.182028 0.069 Uiso 1 1 calc R U . . .
C33 C 0.6734(6) 0.2293(4) 0.21131(18) 0.0708(16) Uani 1 1 d . . . . .
H33 H 0.689493 0.200194 0.184888 0.085 Uiso 1 1 calc R U . . .
C34 C 0.7359(5) 0.1909(3) 0.25174(17) 0.0559(12) Uani 1 1 d . . . . .
H34 H 0.795815 0.135941 0.253449 0.067 Uiso 1 1 calc R U . . .
C35 C 0.7076(4) 0.2359(3) 0.29023(14) 0.0419(10) Uani 1 1 d . . . . .
H35 H 0.749843 0.209916 0.318024 0.050 Uiso 1 1 calc R U . . .
N7 N 0.3581(4) 1.2482(3) -0.03043(13) 0.0548(10) Uani 1 1 d . . . . .
N8 N 0.5784(4) 1.1819(2) -0.07340(11) 0.0432(9) Uani 1 1 d . . . . .
N9 N 0.7665(4) 1.2994(3) -0.08858(12) 0.0444(9) Uani 1 1 d . . . . .
C41 C -0.0291(4) 0.8667(3) 0.27911(14) 0.0384(9) Uani 1 1 d . . . . .
C42 C -0.1311(5) 0.8042(3) 0.29064(15) 0.0455(11) Uani 1 1 d . . . . .
C43 C -0.2607(4) 0.8289(3) 0.30089(15) 0.0508(12) Uani 1 1 d . . . . .
H43 H -0.299887 0.891011 0.300653 0.061 Uiso 1 1 calc R U . . .
C44 C -0.3273(6) 0.7508(5) 0.3117(2) 0.088(2) Uani 1 1 d . . . . .
H44 H -0.416452 0.755033 0.319032 0.105 Uiso 1 1 calc R U . . .
C45 C -0.2497(7) 0.6689(5) 0.3105(2) 0.104(2) Uani 1 1 d . . . . .
H45 H -0.278311 0.609938 0.317558 0.125 Uiso 1 1 calc R U . . .
C51 C 0.2429(6) 1.2882(5) -0.01507(19) 0.0779(17) Uani 1 1 d . . . . .
H51 H 0.237187 1.349752 -0.008224 0.094 Uiso 1 1 calc R U . . .
C52 C 0.1318(7) 1.2425(7) -0.0089(2) 0.109(3) Uani 1 1 d . . . . .
H52 H 0.051814 1.273215 0.000069 0.131 Uiso 1 1 calc R U . . .
C53 C 0.1448(9) 1.1509(7) -0.0165(3) 0.131(3) Uani 1 1 d . . . . .
H53 H 0.073495 1.117075 -0.011399 0.157 Uiso 1 1 calc R U . . .
C54 C 0.2623(8) 1.1077(5) -0.0317(2) 0.108(2) Uani 1 1 d . . . . .
H54 H 0.270770 1.045080 -0.037054 0.129 Uiso 1 1 calc R U . . .
C55 C 0.3688(6) 1.1593(4) -0.03882(17) 0.0647(15) Uani 1 1 d . . . . .
C56 C 0.4929(6) 1.1192(3) -0.05890(16) 0.0560(13) Uani 1 1 d . . . . .
C57 C 0.5219(8) 1.0253(4) -0.0649(2) 0.0853(19) Uani 1 1 d . . . . .
H57 H 0.463123 0.982932 -0.054574 0.102 Uiso 1 1 calc R U . . .
C58 C 0.6360(8) 0.9945(4) -0.0857(2) 0.093(2) Uani 1 1 d . . . . .
H58 H 0.657398 0.930732 -0.088390 0.111 Uiso 1 1 calc R U . . .
C59 C 0.7199(6) 1.0583(4) -0.1027(2) 0.0807(18) Uani 1 1 d . . . . .
H59 H 0.796228 1.039236 -0.118505 0.097 Uiso 1 1 calc R U . . .
C60 C 0.6867(5) 1.1522(3) -0.09559(15) 0.0516(12) Uani 1 1 d . . . . .
C61 C 0.7777(4) 1.2230(3) -0.11140(15) 0.0486(11) Uani 1 1 d . . . . .
C62 C 0.8678(5) 1.2117(4) -0.14640(18) 0.0658(15) Uani 1 1 d . . . . .
H62 H 0.870799 1.160256 -0.162520 0.079 Uiso 1 1 calc R U . . .
C63 C 0.9534(5) 1.2772(5) -0.15728(19) 0.0760(18) Uani 1 1 d . . . . .
H63 H 1.013540 1.271662 -0.181324 0.091 Uiso 1 1 calc R U . . .
C64 C 0.9486(5) 1.3501(4) -0.13231(19) 0.0696(16) Uani 1 1 d . . . . .
H64 H 1.008682 1.393344 -0.137914 0.084 Uiso 1 1 calc R U . . .
C65 C 0.8540(5) 1.3596(4) -0.09858(17) 0.0567(12) Uani 1 1 d . . . . .
H65 H 0.851078 1.410478 -0.082024 0.068 Uiso 1 1 calc R U . . .
C66 C 0.7345(5) 1.2530(4) 0.02852(15) 0.0482(11) Uani 1 1 d . . . . .
C67 C 0.8221(4) 1.2072(3) 0.06754(15) 0.0465(11) Uani 1 1 d . . . . .
C68 C 0.9280(5) 1.2414(3) 0.08698(15) 0.0525(12) Uani 1 1 d . . . . .
H18 H 0.957653 1.299261 0.077398 0.063 Uiso 1 1 calc R U . . .
C69 C 0.9823(5) 1.1710(4) 0.1243(2) 0.0754(17) Uani 1 1 d . . . . .
H19 H 1.054509 1.178426 0.141640 0.091 Uiso 1 1 calc R U . . .
C70 C 0.9212(6) 1.0946(4) 0.1319(2) 0.0836(19) Uani 1 1 d . . . . .
H20 H 0.945019 1.044173 0.155130 0.100 Uiso 1 1 calc R U . . .
O1 O 0.9101(3) 0.14437(19) 0.42463(10) 0.0433(7) Uani 1 1 d . . . . .
O2 O 0.6199(2) 0.21238(18) 0.48655(9) 0.0363(6) Uani 1 1 d . . . . .
O3 O 0.8187(3) 0.33452(18) 0.46466(9) 0.0401(7) Uani 1 1 d . . . . .
O4 O 0.6392(3) 0.43101(19) 0.43805(10) 0.0506(8) Uani 1 1 d . . . . .
O5 O 0.6875(3) 0.26084(17) 0.39051(9) 0.0392(7) Uani 1 1 d . . . . .
O6 O 0.7204(3) 0.44958(19) 0.34407(10) 0.0451(7) Uani 1 1 d . . . . .
O7 O 0.4322(3) 0.3465(2) 0.37844(10) 0.0469(7) Uani 1 1 d . . . . .
O8 O 0.1201(3) 1.0283(2) 0.20997(10) 0.0578(9) Uani 1 1 d . . . . .
O9 O 0.2324(3) 0.93779(19) 0.32306(9) 0.0443(7) Uani 1 1 d . . . . .
O10 O 0.4027(3) 0.9970(2) 0.24178(12) 0.0570(9) Uani 1 1 d . . . . .
O11 O 0.3287(3) 0.8642(2) 0.23324(11) 0.0512(8) Uani 1 1 d . . . . .
O12 O 0.0822(3) 0.8335(2) 0.26414(11) 0.0497(8) Uani 1 1 d . . . . .
O13 O -0.0526(3) 0.9516(2) 0.28561(11) 0.0489(8) Uani 1 1 d . . . . .
O14 O 0.0456(3) 1.11211(19) 0.30244(11) 0.0491(8) Uani 1 1 d . . . . .
O15 O 0.2379(3) 1.1390(2) 0.27368(11) 0.0539(8) Uani 1 1 d . . . . .
O16 O 0.6443(3) 1.2093(2) 0.01711(10) 0.0501(8) Uani 1 1 d . . . . .
O17 O 0.7510(3) 1.3350(2) 0.00878(10) 0.0566(8) Uani 1 1 d . . . . .
O18 O 0.3540(3) 1.4531(2) -0.07291(10) 0.0606(9) Uani 1 1 d . . . . .
O19 O 0.4651(3) 1.3706(2) -0.12222(9) 0.0475(7) Uani 1 1 d . . . . .
O20 O 0.6274(3) 1.4927(2) -0.06518(10) 0.0532(8) Uani 1 1 d . . . . .
O21 O 0.4608(3) 1.3952(2) 0.02550(9) 0.0492(8) Uani 1 1 d . . . . .
S3 S -0.09274(18) 0.68429(10) 0.29452(7) 0.0898(5) Uani 1 1 d . . . . .
S5 S 0.79552(16) 1.09936(10) 0.09465(5) 0.0833(5) Uani 1 1 d . . . . .
Eu1 Eu 0.55349(2) 1.34501(2) -0.04145(2) 0.03563(5) Uani 1 1 d . . . . .
U1 U 0.76255(2) 0.18274(2) 0.45289(2) 0.02621(4) Uani 1 1 d . . . . .
U2 U 0.58115(2) 0.39326(2) 0.36318(2) 0.03060(4) Uani 1 1 d . . . . .
U3 U 0.17536(2) 0.98343(2) 0.26645(2) 0.03355(4) Uani 1 1 d . . . . .
C46 C 0.1329(4) 1.1665(3) 0.29360(14) 0.0397(10) Uani 1 1 d D U . . .
C47 C 0.1127(4) 1.2619(3) 0.30655(13) 0.0368(9) Uani 1 1 d D U . . .
C48A C 0.0162(12) 1.2990(12) 0.3353(7) 0.046(3) Uani 0.784(5) 1 d D U P A 1
H48A H -0.046803 1.264724 0.350215 0.055 Uiso 0.784(5) 1 calc R U P A 1
C49A C 0.0244(11) 1.3947(7) 0.3392(5) 0.053(3) Uani 0.784(5) 1 d D U P A 1
H49A H -0.036328 1.432409 0.355046 0.063 Uiso 0.784(5) 1 calc R U P A 1
C50A C 0.1307(11) 1.4245(7) 0.3174(5) 0.070(3) Uani 0.784(5) 1 d D U P A 1
H50A H 0.155731 1.483907 0.318248 0.084 Uiso 0.784(5) 1 calc R U P A 1
S4A S 0.2161(2) 1.34028(16) 0.28761(9) 0.0675(9) Uani 0.784(5) 1 d D U P A 1
C48B C 0.219(2) 1.3160(17) 0.3070(10) 0.049(6) Uani 0.216(5) 1 d D U P A 2
H48B H 0.308578 1.294200 0.306106 0.058 Uiso 0.216(5) 1 calc R U P A 2
C49B C 0.159(4) 1.412(2) 0.309(2) 0.066(8) Uani 0.216(5) 1 d D U P A 2
H49B H 0.195031 1.466182 0.297003 0.079 Uiso 0.216(5) 1 calc R U P A 2
C50B C 0.042(4) 1.412(2) 0.331(2) 0.053(8) Uani 0.216(5) 1 d D U P A 2
H50B H -0.000356 1.462971 0.343862 0.063 Uiso 0.216(5) 1 calc R U P A 2
S4B S -0.0194(13) 1.3060(11) 0.3317(8) 0.052(3) Uani 0.216(5) 1 d D U P A 2
C76 C 0.5984(4) 1.5769(3) -0.05949(14) 0.0377(9) Uani 1 1 d D U . . .
C77A C 0.624(2) 1.6514(14) -0.0988(6) 0.034(4) Uani 0.611(5) 1 d D U P B 1
C78A C 0.580(3) 1.7426(13) -0.1063(10) 0.054(4) Uani 0.611(5) 1 d D U P B 1
H78A H 0.522651 1.771284 -0.085754 0.065 Uiso 0.611(5) 1 calc R U P B 1
C79A C 0.624(2) 1.7938(14) -0.1467(7) 0.060(4) Uani 0.611(5) 1 d D U P B 1
H79A H 0.593014 1.856576 -0.157769 0.073 Uiso 0.611(5) 1 calc R U P B 1
C80A C 0.717(2) 1.7387(10) -0.1670(6) 0.059(4) Uani 0.611(5) 1 d D U P B 1
H80A H 0.758833 1.758930 -0.194585 0.071 Uiso 0.611(5) 1 calc R U P B 1
S7A S 0.7519(7) 1.6265(4) -0.1366(2) 0.0626(14) Uani 0.611(5) 1 d D U P B 1
C77B C 0.651(3) 1.648(2) -0.0952(11) 0.032(5) Uani 0.389(5) 1 d D U P B 2
C78B C 0.722(3) 1.632(2) -0.1324(10) 0.045(5) Uani 0.389(5) 1 d D U P B 2
H78B H 0.754559 1.571205 -0.137945 0.054 Uiso 0.389(5) 1 calc R U P B 2
C79B C 0.743(3) 1.7122(16) -0.1623(10) 0.055(5) Uani 0.389(5) 1 d D U P B 2
H79B H 0.807724 1.713893 -0.185246 0.067 Uiso 0.389(5) 1 calc R U P B 2
C80B C 0.659(3) 1.787(2) -0.1537(11) 0.058(6) Uani 0.389(5) 1 d D U P B 2
H80B H 0.652719 1.846513 -0.171561 0.069 Uiso 0.389(5) 1 calc R U P B 2
S7B S 0.5609(13) 1.7610(5) -0.1055(4) 0.0523(17) Uani 0.389(5) 1 d D U P B 2
C71 C 0.3707(5) 1.4298(3) -0.11310(15) 0.0459(11) Uani 1 1 d D U . . .
C72A C 0.273(3) 1.477(2) -0.1489(8) 0.046(3) Uani 0.691(5) 1 d D U P C 1
C73A C 0.184(2) 1.5517(17) -0.1451(8) 0.078(5) Uani 0.691(5) 1 d D U P C 1
H73A H 0.168346 1.578748 -0.118116 0.094 Uiso 0.691(5) 1 calc R U P C 1
C74A C 0.1140(17) 1.5860(11) -0.1891(5) 0.082(4) Uani 0.691(5) 1 d D U P C 1
H74A H 0.053420 1.640600 -0.194215 0.098 Uiso 0.691(5) 1 calc R U P C 1
C75A C 0.1479(18) 1.5296(12) -0.2206(5) 0.072(4) Uani 0.691(5) 1 d D U P C 1
H75A H 0.108796 1.537526 -0.249725 0.087 Uiso 0.691(5) 1 calc R U P C 1
S6A S 0.2702(5) 1.4415(3) -0.20226(12) 0.0599(9) Uani 0.691(5) 1 d D U P C 1
C72B C 0.280(7) 1.476(5) -0.1514(16) 0.053(8) Uani 0.309(5) 1 d D U P C 2
C73B C 0.263(4) 1.441(3) -0.1906(9) 0.062(8) Uani 0.309(5) 1 d D U P C 2
H73B H 0.306188 1.383985 -0.197639 0.074 Uiso 0.309(5) 1 calc R U P C 2
C74B C 0.168(4) 1.504(3) -0.2213(11) 0.066(7) Uani 0.309(5) 1 d D U P C 2
H74B H 0.159732 1.503312 -0.252964 0.079 Uiso 0.309(5) 1 calc R U P C 2
C75B C 0.095(3) 1.563(3) -0.1969(10) 0.078(8) Uani 0.309(5) 1 d D U P C 2
H75B H 0.017299 1.600134 -0.207971 0.094 Uiso 0.309(5) 1 calc R U P C 2
S6B S 0.1592(16) 1.5650(10) -0.1432(5) 0.078(3) Uani 0.309(5) 1 d D U P C 2
C36 C 0.4180(4) 0.9180(3) 0.22641(15) 0.0441(10) Uani 1 1 d D U . . .
C37 C 0.5354(4) 0.8903(3) 0.20087(15) 0.0412(10) Uani 1 1 d D U . . .
C38A C 0.5677(14) 0.8126(8) 0.1825(6) 0.053(3) Uani 0.811(5) 1 d D U P D 1
H38A H 0.512183 0.766382 0.183304 0.064 Uiso 0.811(5) 1 calc R U P D 1
C39A C 0.6938(13) 0.8043(9) 0.1613(5) 0.062(4) Uani 0.811(5) 1 d D U P D 1
H39A H 0.731702 0.752065 0.148020 0.074 Uiso 0.811(5) 1 calc R U P D 1
C40A C 0.7507(12) 0.8827(10) 0.1631(6) 0.067(4) Uani 0.811(5) 1 d D U P D 1
H40A H 0.833306 0.891473 0.150880 0.080 Uiso 0.811(5) 1 calc R U P D 1
S2A S 0.6541(2) 0.96411(15) 0.19019(10) 0.0601(7) Uani 0.811(5) 1 d D U P D 1
C38B C 0.639(3) 0.934(2) 0.1928(16) 0.055(7) Uani 0.189(5) 1 d D U P D 2
H38B H 0.655116 0.985340 0.207109 0.066 Uiso 0.189(5) 1 calc R U P D 2
C39B C 0.726(5) 0.894(4) 0.159(2) 0.050(7) Uani 0.189(5) 1 d D U P D 2
H39B H 0.796248 0.921368 0.145237 0.060 Uiso 0.189(5) 1 calc R U P D 2
C40B C 0.689(5) 0.811(3) 0.1516(18) 0.039(6) Uani 0.189(5) 1 d D U P D 2
H40B H 0.735110 0.771522 0.132387 0.046 Uiso 0.189(5) 1 calc R U P D 2
S2B S 0.5503(18) 0.7869(9) 0.1811(7) 0.052(3) Uani 0.189(5) 1 d D U P D 2
C16 C 0.7403(4) 0.4098(3) 0.46269(13) 0.0362(9) Uani 1 1 d . . . . .
C17 C 0.7705(5) 0.4789(3) 0.49290(16) 0.0494(12) Uani 1 1 d . . . . .
C18A C 0.868(2) 0.4575(14) 0.5254(7) 0.094(6) Uani 0.837(6) 1 d D U P E 1
H18A H 0.924725 0.401046 0.530646 0.112 Uiso 0.837(6) 1 calc R U P E 1
C19A C 0.8680(9) 0.5394(8) 0.5511(4) 0.096(3) Uani 0.837(6) 1 d D U P E 1
H19A H 0.928025 0.542118 0.574331 0.115 Uiso 0.837(6) 1 calc R U P E 1
C20A C 0.7739(11) 0.6066(8) 0.5372(4) 0.100(3) Uani 0.837(6) 1 d D U P E 1
H20A H 0.760548 0.663182 0.549595 0.120 Uiso 0.837(6) 1 calc R U P E 1
S1A S 0.6768(3) 0.58339(17) 0.49450(9) 0.0905(10) Uani 0.837(6) 1 d D U P E 1
C18B C 0.718(4) 0.594(3) 0.4814(12) 0.057(9) Uani 0.163(6) 1 d D U P E 2
H18B H 0.694810 0.631859 0.453342 0.069 Uiso 0.163(6) 1 calc R U P E 2
C19B C 0.718(4) 0.618(3) 0.5296(13) 0.065(8) Uani 0.163(6) 1 d D U P E 2
H19B H 0.655094 0.661918 0.541399 0.079 Uiso 0.163(6) 1 calc R U P E 2
C20B C 0.818(5) 0.570(3) 0.5526(16) 0.065(9) Uani 0.163(6) 1 d D U P E 2
H20B H 0.852950 0.589211 0.578334 0.078 Uiso 0.163(6) 1 calc R U P E 2
S1B S 0.880(3) 0.4679(17) 0.5322(10) 0.078(5) Uani 0.163(6) 1 d D U P E 2
OW1 O 0.1050(8) 1.5249(5) -0.0277(3) 0.203(3) Uani 1 1 d . . . . .

loop_
_atom_site_aniso_label
_atom_site_aniso_U_11
_atom_site_aniso_U_22
_atom_site_aniso_U_33
_atom_site_aniso_U_23
_atom_site_aniso_U_13
_atom_site_aniso_U_12
N1 0.0318(18) 0.0378(19) 0.044(2) 0.0007(16) -0.0091(15) -0.0091(15)
N2 0.0255(16) 0.0267(16) 0.0309(17) -0.0022(13) 0.0006(13) -0.0033(13)
N3 0.0336(18) 0.0336(18) 0.0333(18) -0.0063(14) -0.0017(14) -0.0066(14)
C1 0.052(3) 0.046(3) 0.035(2) -0.0023(19) -0.010(2) -0.011(2)
C2 0.042(3) 0.063(3) 0.045(3) -0.020(2) -0.008(2) -0.012(2)
C3 0.051(3) 0.053(3) 0.065(3) -0.021(3) -0.006(2) -0.022(2)
C4 0.041(2) 0.036(2) 0.055(3) -0.010(2) -0.004(2) -0.0129(19)
C5 0.0225(18) 0.031(2) 0.041(2) -0.0121(17) 0.0008(16) -0.0031(16)
C6 0.0271(19) 0.028(2) 0.039(2) -0.0071(16) 0.0032(16) -0.0025(16)
C7 0.034(2) 0.030(2) 0.049(3) -0.0040(18) 0.0030(19) -0.0081(17)
C8 0.044(3) 0.034(2) 0.048(3) 0.0065(19) 0.009(2) -0.0053(19)
C9 0.041(2) 0.037(2) 0.035(2) 0.0034(18) -0.0018(18) -0.0006(19)
C10 0.0271(19) 0.0278(19) 0.032(2) -0.0026(16) 0.0032(16) 0.0012(15)
C11 0.028(2) 0.032(2) 0.029(2) -0.0054(16) -0.0013(16) 0.0008(16)
C12 0.040(2) 0.042(2) 0.031(2) -0.0064(18) -0.0037(18) 0.0021(19)
C13 0.042(3) 0.057(3) 0.044(3) -0.015(2) -0.015(2) 0.005(2)
C14 0.042(3) 0.055(3) 0.066(3) -0.012(3) -0.018(2) -0.012(2)
C15 0.044(3) 0.044(3) 0.066(3) 0.006(2) -0.015(2) -0.015(2)
N4 0.045(2) 0.0327(18) 0.0360(19) -0.0025(15) 0.0013(15) 0.0084(15)
N5 0.0286(17) 0.0307(18) 0.0348(18) -0.0002(14) -0.0019(14) -0.0069(14)
N6 0.0374(18) 0.0313(18) 0.0318(18) -0.0027(14) -0.0005(14) -0.0070(15)
C21 0.072(3) 0.046(3) 0.041(3) -0.005(2) 0.000(2) 0.018(2)
C22 0.074(4) 0.043(3) 0.054(3) -0.009(2) 0.010(3) 0.003(2)
C23 0.069(3) 0.030(2) 0.065(3) 0.000(2) 0.007(3) 0.013(2)
C24 0.052(3) 0.036(2) 0.056(3) 0.009(2) -0.005(2) 0.006(2)
C25 0.033(2) 0.026(2) 0.041(2) 0.0037(17) 0.0020(17) -0.0027(16)
C26 0.028(2) 0.033(2) 0.040(2) 0.0056(17) -0.0065(17) -0.0026(17)
C27 0.054(3) 0.044(3) 0.051(3) 0.008(2) -0.011(2) 0.004(2)
C28 0.063(3) 0.063(3) 0.043(3) 0.010(2) -0.018(2) 0.005(3)
C29 0.054(3) 0.058(3) 0.039(3) -0.002(2) -0.010(2) -0.007(2)
C30 0.034(2) 0.042(2) 0.030(2) 0.0019(18) -0.0002(17) -0.0128(18)
C31 0.036(2) 0.037(2) 0.033(2) -0.0050(17) -0.0003(17) -0.0118(18)
C32 0.065(3) 0.061(3) 0.046(3) -0.014(2) -0.011(2) 0.007(3)
C33 0.092(4) 0.069(4) 0.054(3) -0.031(3) -0.006(3) 0.004(3)
C34 0.058(3) 0.051(3) 0.057(3) -0.016(2) 0.002(2) 0.003(2)
C35 0.049(3) 0.039(2) 0.037(2) -0.0055(19) -0.0025(19) -0.005(2)
N7 0.062(3) 0.063(3) 0.043(2) -0.009(2) 0.0004(19) -0.022(2)
N8 0.061(2) 0.037(2) 0.0309(19) -0.0048(15) -0.0060(17) -0.0031(18)
N9 0.048(2) 0.044(2) 0.039(2) -0.0067(17) 0.0003(17) 0.0019(18)
C41 0.037(2) 0.036(2) 0.043(2) -0.0030(19) -0.0080(19) -0.0089(19)
C42 0.055(3) 0.041(3) 0.044(3) -0.006(2) -0.005(2) -0.019(2)
C43 0.050(3) 0.054(3) 0.054(3) -0.011(2) 0.005(2) -0.024(2)
C44 0.078(4) 0.088(5) 0.110(5) -0.024(4) 0.024(4) -0.051(4)
C45 0.127(6) 0.073(5) 0.125(6) -0.009(4) 0.025(5) -0.070(5)
C51 0.068(4) 0.108(5) 0.067(4) -0.023(3) 0.014(3) -0.032(4)
C52 0.077(5) 0.168(8) 0.096(5) -0.043(5) 0.034(4) -0.047(5)
C53 0.119(7) 0.171(9) 0.127(7) -0.048(6) 0.055(6) -0.093(7)
C54 0.124(6) 0.107(6) 0.110(6) -0.027(5) 0.022(5) -0.070(5)
C55 0.083(4) 0.068(4) 0.049(3) -0.001(3) -0.003(3) -0.039(3)
C56 0.087(4) 0.040(3) 0.045(3) -0.004(2) -0.017(3) -0.022(3)
C57 0.120(6) 0.053(4) 0.087(5) -0.007(3) -0.016(4) -0.028(4)
C58 0.134(6) 0.039(3) 0.108(5) -0.026(3) -0.024(5) -0.003(4)
C59 0.100(5) 0.059(4) 0.083(4) -0.029(3) -0.010(4) 0.008(3)
C60 0.078(4) 0.035(2) 0.041(3) -0.013(2) -0.016(2) 0.006(2)
C61 0.051(3) 0.050(3) 0.038(2) -0.008(2) -0.008(2) 0.019(2)
C62 0.062(3) 0.075(4) 0.055(3) -0.022(3) -0.005(3) 0.023(3)
C63 0.059(4) 0.100(5) 0.058(4) -0.010(3) 0.017(3) 0.023(3)
C64 0.045(3) 0.079(4) 0.077(4) 0.005(3) 0.011(3) 0.004(3)
C65 0.054(3) 0.057(3) 0.057(3) -0.009(2) 0.001(2) 0.000(3)
C66 0.053(3) 0.057(3) 0.033(2) -0.006(2) 0.002(2) -0.001(2)
C67 0.048(3) 0.049(3) 0.042(3) -0.007(2) -0.006(2) -0.003(2)
C68 0.059(3) 0.050(3) 0.049(3) -0.007(2) -0.011(2) -0.004(2)
C69 0.063(4) 0.082(4) 0.084(4) -0.017(3) -0.030(3) -0.011(3)
C70 0.083(4) 0.071(4) 0.090(4) 0.012(3) -0.052(4) -0.004(3)
O1 0.0380(16) 0.0380(16) 0.0506(18) -0.0016(13) 0.0076(13) 0.0007(13)
O2 0.0332(15) 0.0366(15) 0.0414(16) -0.0124(12) 0.0023(12) -0.0064(12)
O3 0.0414(16) 0.0289(15) 0.0513(18) -0.0066(13) -0.0093(13) -0.0072(13)
O4 0.066(2) 0.0372(17) 0.0459(18) -0.0146(14) -0.0166(16) 0.0140(15)
O5 0.0580(18) 0.0236(14) 0.0338(15) -0.0039(11) -0.0116(13) 0.0042(12)
O6 0.0406(17) 0.0344(16) 0.0614(19) -0.0066(14) -0.0011(14) -0.0091(13)
O7 0.0424(17) 0.0504(18) 0.0468(18) 0.0026(14) 0.0014(13) -0.0127(14)
O8 0.070(2) 0.061(2) 0.0370(17) 0.0083(15) -0.0139(15) -0.0045(17)
O9 0.0522(18) 0.0433(17) 0.0353(16) 0.0037(13) -0.0113(13) -0.0066(14)
O10 0.0480(19) 0.0465(19) 0.082(2) -0.0211(17) 0.0175(17) -0.0141(15)
O11 0.0471(18) 0.0401(17) 0.069(2) -0.0152(15) 0.0098(16) -0.0093(15)
O12 0.0444(18) 0.0373(17) 0.069(2) -0.0115(15) 0.0027(15) -0.0082(14)
O13 0.0386(17) 0.0358(17) 0.073(2) -0.0092(15) 0.0030(15) -0.0075(13)
O14 0.0471(18) 0.0321(16) 0.070(2) -0.0058(14) 0.0100(15) -0.0136(14)
O15 0.055(2) 0.0388(17) 0.071(2) -0.0129(15) 0.0234(17) -0.0142(15)
O16 0.056(2) 0.0510(19) 0.0432(18) -0.0025(14) -0.0119(15) -0.0099(16)
O17 0.070(2) 0.054(2) 0.0460(19) 0.0011(16) -0.0076(16) -0.0179(17)
O18 0.071(2) 0.068(2) 0.0372(18) -0.0106(16) -0.0012(16) 0.0136(18)
O19 0.060(2) 0.0459(18) 0.0339(16) -0.0088(13) -0.0083(14) 0.0067(15)
O20 0.076(2) 0.0307(16) 0.0512(19) -0.0040(14) 0.0185(16) -0.0065(15)
O21 0.071(2) 0.0479(18) 0.0290(15) -0.0077(13) 0.0107(14) -0.0085(16)
S3 0.1063(13) 0.0417(8) 0.1243(14) -0.0098(8) 0.0116(11) -0.0238(8)
S5 0.0982(12) 0.0621(9) 0.0857(11) 0.0137(8) -0.0461(9) -0.0162(8)
Eu1 0.04814(13) 0.03252(11) 0.02565(10) -0.00300(8) 0.00038(9) -0.00457(9)
U1 0.02682(7) 0.02320(7) 0.02781(7) -0.00160(5) -0.00271(5) -0.00227(5)
U2 0.03359(8) 0.02416(7) 0.03203(8) 0.00027(6) -0.00392(6) -0.00057(6)
U3 0.03624(8) 0.03071(8) 0.03241(8) 0.00141(6) -0.00455(6) -0.00556(6)
C46 0.047(3) 0.033(2) 0.038(2) 0.0017(18) -0.0006(19) -0.0082(19)
C47 0.039(2) 0.034(2) 0.038(2) -0.0015(17) -0.0013(17) -0.0109(17)
C48A 0.038(7) 0.051(5) 0.048(5) -0.004(4) 0.003(5) -0.012(5)
C49A 0.032(4) 0.066(5) 0.067(7) -0.031(5) -0.003(3) -0.013(3)
C50A 0.052(6) 0.057(4) 0.115(8) -0.053(4) 0.024(5) -0.023(4)
S4A 0.0602(12) 0.0539(14) 0.099(2) -0.0279(12) 0.0307(12) -0.0310(10)
C48B 0.052(9) 0.048(10) 0.058(16) -0.035(11) 0.034(10) -0.028(7)
C49B 0.048(13) 0.052(9) 0.108(19) -0.041(12) 0.023(12) -0.017(9)
C50B 0.045(13) 0.049(12) 0.072(17) -0.030(12) 0.007(12) -0.012(10)
S4B 0.040(6) 0.042(4) 0.073(7) -0.011(4) 0.008(6) 0.000(4)
C76 0.048(3) 0.034(2) 0.033(2) -0.0055(17) -0.0038(18) -0.0097(19)
C77A 0.041(9) 0.042(5) 0.021(4) -0.007(3) -0.002(6) -0.017(5)
C78A 0.078(10) 0.042(6) 0.043(7) -0.008(6) 0.004(6) -0.014(7)
C79A 0.076(11) 0.051(6) 0.057(7) 0.006(5) -0.006(5) -0.030(6)
C80A 0.077(11) 0.061(9) 0.038(6) 0.019(6) 0.001(6) -0.029(7)
S7A 0.078(3) 0.066(2) 0.0497(18) -0.0138(14) 0.0266(19) -0.0279(19)
C77B 0.026(9) 0.036(7) 0.037(7) -0.001(5) -0.016(5) -0.017(6)
C78B 0.047(11) 0.044(8) 0.046(9) 0.002(7) 0.000(6) -0.019(7)
C79B 0.054(10) 0.056(10) 0.054(10) 0.013(8) -0.003(8) -0.021(8)
C80B 0.070(14) 0.047(8) 0.053(11) 0.017(8) 0.006(9) -0.022(8)
S7B 0.080(4) 0.030(2) 0.048(3) -0.004(2) 0.004(3) -0.010(2)
C71 0.058(3) 0.042(3) 0.037(2) 0.0003(19) -0.001(2) -0.008(2)
C72A 0.048(7) 0.052(6) 0.038(5) -0.003(5) -0.005(5) -0.009(5)
C73A 0.076(10) 0.077(9) 0.074(8) -0.016(7) -0.025(7) 0.020(6)
C74A 0.070(7) 0.069(8) 0.097(8) 0.013(6) -0.032(6) 0.005(6)
C75A 0.067(9) 0.074(11) 0.067(6) 0.028(5) -0.030(6) -0.014(7)
S6A 0.0666(17) 0.0710(17) 0.0406(16) 0.0036(13) -0.0132(14) -0.0146(13)
C72B 0.047(12) 0.057(14) 0.046(10) 0.011(10) 0.001(9) 0.001(12)
C73B 0.059(13) 0.073(13) 0.044(11) 0.012(10) -0.010(10) 0.006(10)
C74B 0.073(13) 0.061(15) 0.058(10) 0.004(9) -0.017(8) 0.002(10)
C75B 0.066(13) 0.096(17) 0.069(12) -0.025(11) -0.039(9) 0.018(12)
S6B 0.073(5) 0.062(4) 0.086(5) -0.005(4) 0.002(4) 0.031(4)
C36 0.043(3) 0.041(3) 0.047(3) -0.003(2) -0.001(2) -0.005(2)
C37 0.039(2) 0.034(2) 0.049(3) -0.0040(19) 0.0003(19) -0.0022(18)
C38A 0.052(5) 0.042(6) 0.065(6) -0.010(5) -0.003(4) -0.003(4)
C39A 0.068(5) 0.046(4) 0.066(10) -0.008(5) 0.016(5) 0.010(3)
C40A 0.046(6) 0.058(6) 0.090(7) 0.001(6) 0.019(6) 0.005(5)
S2A 0.0540(12) 0.0432(12) 0.0843(14) -0.0085(11) 0.0158(9) -0.0130(8)
C38B 0.051(9) 0.041(14) 0.078(15) -0.018(12) 0.003(10) -0.012(9)
C39B 0.040(13) 0.036(11) 0.063(14) 0.014(10) -0.001(10) 0.010(10)
C40B 0.053(13) 0.048(12) 0.010(11) 0.007(9) 0.012(9) -0.004(10)
S2B 0.064(6) 0.036(6) 0.059(5) -0.025(4) 0.008(4) 0.000(4)
C16 0.047(3) 0.031(2) 0.032(2) -0.0057(17) 0.0032(19) -0.0100(19)
C17 0.062(3) 0.048(3) 0.047(3) -0.021(2) 0.010(2) -0.024(2)
C18A 0.090(10) 0.108(9) 0.105(11) -0.071(7) -0.004(7) -0.038(7)
C19A 0.084(7) 0.126(9) 0.101(6) -0.076(6) 0.008(5) -0.034(5)
C20A 0.109(9) 0.099(7) 0.116(8) -0.078(6) 0.016(7) -0.036(6)
S1A 0.125(2) 0.0527(13) 0.104(2) -0.0448(13) 0.0163(15) -0.0121(13)
C18B 0.058(12) 0.051(12) 0.062(10) -0.007(8) -0.001(8) -0.011(9)
C19B 0.067(12) 0.063(11) 0.070(10) -0.017(8) -0.003(8) -0.012(8)
C20B 0.078(16) 0.053(16) 0.075(14) -0.043(13) -0.020(13) -0.007(13)
S1B 0.093(10) 0.081(9) 0.072(9) -0.024(9) -0.025(7) -0.040(8)
OW1 0.269(9) 0.139(5) 0.231(8) -0.079(5) 0.113(7) -0.092(6)

loop_
_atom_type_symbol
_atom_type_description
_atom_type_scat_dispersion_real
_atom_type_scat_dispersion_imag
_atom_type_scat_source
C C 0.0033 0.0016 'International Tables Vol C Tables 4.2.6.8 and 6.1.1.4'
H H 0.0000 0.0000 'International Tables Vol C Tables 4.2.6.8 and 6.1.1.4'
N N 0.0061 0.0033 'International Tables Vol C Tables 4.2.6.8 and 6.1.1.4'
O O 0.0106 0.0060 'International Tables Vol C Tables 4.2.6.8 and 6.1.1.4'
S S 0.1246 0.1234 'International Tables Vol C Tables 4.2.6.8 and 6.1.1.4'
Eu Eu -0.1578 3.6682 'International Tables Vol C Tables 4.2.6.8 and 6.1.1.4'
U U -9.6767 9.6646 'International Tables Vol C Tables 4.2.6.8 and 6.1.1.4'

loop_
_geom_angle_atom_site_label_1
_geom_angle_atom_site_label_2
_geom_angle_atom_site_label_3
_geom_angle
_geom_angle_site_symmetry_1
C15 N1 C11 117.9(3) .
C15 N1 U1 119.7(3) .
C11 N1 U1 122.5(2) .
C10 N2 C6 119.1(3) .
C10 N2 U1 119.8(2) .
C6 N2 U1 119.4(2) .
C1 N3 C5 118.5(3) .
C1 N3 U1 119.3(3) .
C5 N3 U1 122.1(2) .
N3 C1 C2 123.5(4) .
N3 C1 H1 118.2 .
C2 C1 H1 118.2 .
C3 C2 C1 117.8(4) .
C3 C2 H2 121.1 .
C1 C2 H2 121.1 .
C2 C3 C4 119.4(4) .
C2 C3 H3 120.3 .
C4 C3 H3 120.3 .
C3 C4 C5 119.7(4) .
C3 C4 H4 120.1 .
C5 C4 H4 120.1 .
N3 C5 C4 121.1(4) .
N3 C5 C6 116.7(3) .
C4 C5 C6 122.2(4) .
N2 C6 C7 121.0(4) .
N2 C6 C5 117.4(3) .
C7 C6 C5 121.6(3) .
C8 C7 C6 120.0(4) .
C8 C7 H7 120.0 .
C6 C7 H7 120.0 .
C7 C8 C9 118.8(4) .
C7 C8 H8 120.6 .
C9 C8 H8 120.6 .
C8 C9 C10 119.3(4) .
C8 C9 H9 120.4 .
C10 C9 H9 120.4 .
N2 C10 C9 121.6(3) .
N2 C10 C11 117.3(3) .
C9 C10 C11 121.0(3) .
N1 C11 C12 121.4(4) .
N1 C11 C10 116.0(3) .
C12 C11 C10 122.5(3) .
C13 C12 C11 119.4(4) .
C13 C12 H12 120.3 .
C11 C12 H12 120.3 .
C14 C13 C12 119.0(4) .
C14 C13 H13 120.5 .
C12 C13 H13 120.5 .
C13 C14 C15 119.4(4) .
C13 C14 H14 120.3 .
C15 C14 H14 120.3 .
N1 C15 C14 122.9(4) .
N1 C15 H15 118.6 .
C14 C15 H15 118.6 .
C21 N4 C25 118.0(3) .
C21 N4 U2 120.3(3) .
C25 N4 U2 121.6(3) .
C26 N5 C30 118.7(3) .
C26 N5 U2 121.5(2) .
C30 N5 U2 119.8(2) .
C35 N6 C31 118.7(3) .
C35 N6 U2 120.1(3) .
C31 N6 U2 121.2(3) .
N4 C21 C22 123.6(4) .
N4 C21 H21 118.2 .
C22 C21 H21 118.2 .
C23 C22 C21 118.4(5) .
C23 C22 H22 120.8 .
C21 C22 H22 120.8 .
C22 C23 C24 119.4(4) .
C22 C23 H23 120.3 .
C24 C23 H23 120.3 .
C23 C24 C25 120.2(4) .
C23 C24 H24 119.9 .
C25 C24 H24 119.9 .
N4 C25 C24 120.4(4) .
N4 C25 C26 117.0(3) .
C24 C25 C26 122.6(4) .
N5 C26 C27 121.8(4) .
N5 C26 C25 117.4(3) .
C27 C26 C25 120.8(4) .
C28 C27 C26 118.8(4) .
C28 C27 H27 120.6 .
C26 C27 H27 120.6 .
C27 C28 C29 120.1(4) .
C27 C28 H28 119.9 .
C29 C28 H28 119.9 .
C28 C29 C30 119.3(4) .
C28 C29 H29 120.4 .
C30 C29 H29 120.4 .
N5 C30 C29 121.4(4) .
N5 C30 C31 117.5(3) .
C29 C30 C31 121.0(4) .
N6 C31 C32 120.7(4) .
N6 C31 C30 117.9(3) .
C32 C31 C30 121.5(4) .
C33 C32 C31 119.6(4) .
C33 C32 H32 120.2 .
C31 C32 H32 120.2 .
C34 C33 C32 119.9(5) .
C34 C33 H33 120.0 .
C32 C33 H33 120.0 .
C33 C34 C35 118.0(5) .
C33 C34 H34 121.0 .
C35 C34 H34 121.0 .
N6 C35 C34 123.1(4) .
N6 C35 H35 118.4 .
C34 C35 H35 118.4 .
C55 N7 C51 118.9(5) .
C55 N7 Eu1 121.9(4) .
C51 N7 Eu1 119.1(4) .
C60 N8 C56 118.7(4) .
C60 N8 Eu1 120.7(3) .
C56 N8 Eu1 119.2(3) .
C65 N9 C61 117.2(4) .
C65 N9 Eu1 120.9(3) .
C61 N9 Eu1 120.6(3) .
O13 C41 O12 121.1(4) .
O13 C41 C42 119.1(4) .
O12 C41 C42 119.8(4) .
O13 C41 U3 60.4(2) .
O12 C41 U3 60.8(2) .
C42 C41 U3 174.2(3) .
C43 C42 C41 128.2(4) .
C43 C42 S3 111.1(3) .
C41 C42 S3 120.6(4) .
C42 C43 C44 112.5(5) .
C42 C43 H43 123.7 .
C44 C43 H43 123.7 .
C45 C44 C43 112.7(6) .
C45 C44 H44 123.6 .
C43 C44 H44 123.6 .
C44 C45 S3 112.6(4) .
C44 C45 H45 123.7 .
S3 C45 H45 123.7 .
N7 C51 C52 123.3(6) .
N7 C51 H51 118.4 .
C52 C51 H51 118.4 .
C53 C52 C51 117.2(7) .
C53 C52 H52 121.4 .
C51 C52 H52 121.4 .
C52 C53 C54 120.7(7) .
C52 C53 H53 119.7 .
C54 C53 H53 119.7 .
C53 C54 C55 119.0(7) .
C53 C54 H54 120.5 .
C55 C54 H54 120.5 .
N7 C55 C54 120.9(6) .
N7 C55 C56 117.9(4) .
C54 C55 C56 121.1(6) .
N8 C56 C57 120.6(5) .
N8 C56 C55 115.6(4) .
C57 C56 C55 123.7(5) .
C58 C57 C56 120.2(6) .
C58 C57 H57 119.9 .
C56 C57 H57 119.9 .
C57 C58 C59 119.7(6) .
C57 C58 H58 120.2 .
C59 C58 H58 120.2 .
C58 C59 C60 117.9(6) .
C58 C59 H59 121.0 .
C60 C59 H59 121.0 .
N8 C60 C59 122.7(5) .
N8 C60 C61 117.3(4) .
C59 C60 C61 120.0(5) .
N9 C61 C62 121.9(5) .
N9 C61 C60 115.4(4) .
C62 C61 C60 122.7(5) .
C63 C62 C61 119.4(5) .
C63 C62 H62 120.3 .
C61 C62 H62 120.3 .
C64 C63 C62 118.7(5) .
C64 C63 H63 120.6 .
C62 C63 H63 120.6 .
C63 C64 C65 119.5(5) .
C63 C64 H64 120.3 .
C65 C64 H64 120.3 .
N9 C65 C64 123.0(5) .
N9 C65 H65 118.5 .
C64 C65 H65 118.5 .
O16 C66 O17 122.8(4) .
O16 C66 C67 118.1(4) .
O17 C66 C67 119.1(4) .
O16 C66 Eu1 61.4(2) .
O17 C66 Eu1 61.5(2) .
C67 C66 Eu1 175.9(3) .
C68 C67 C66 128.9(4) .
C68 C67 S5 112.6(3) .
C66 C67 S5 118.5(3) .
C67 C68 C69 108.0(4) .
C67 C68 H18 126.0 .
C69 C68 H18 126.0 .
C70 C69 C68 114.7(5) .
C70 C69 H19 122.6 .
C68 C69 H19 122.6 .
C69 C70 S5 112.5(4) .
C69 C70 H20 123.8 .
S5 C70 H20 123.8 .
C16 O3 U1 125.8(2) .
C16 O4 U2 133.2(3) .
U1 O5 U2 141.76(13) .
C36 O10 U3 93.6(3) .
C36 O11 U3 93.2(3) .
C41 O12 U3 92.7(2) .
C41 O13 U3 93.5(2) .
C46 O14 U3 92.7(2) .
C46 O15 U3 94.3(2) .
C66 O16 Eu1 92.3(3) .
C66 O17 Eu1 91.9(3) .
C71 O18 Eu1 92.7(3) .
C71 O19 Eu1 93.2(2) .
C76 O20 Eu1 139.0(3) .
C76 O21 Eu1 174.9(3) 2_685
C45 S3 C42 91.0(3) .
C70 S5 C67 92.2(3) .
O21 Eu1 O20 91.78(10) .
O21 Eu1 O16 79.98(10) .
O20 Eu1 O16 130.82(11) .
O21 Eu1 O17 78.06(11) .
O20 Eu1 O17 77.92(11) .
O16 Eu1 O17 52.90(10) .
O21 Eu1 O19 130.11(10) .
O20 Eu1 O19 82.84(10) .
O16 Eu1 O19 137.85(10) .
O17 Eu1 O19 146.47(10) .
O21 Eu1 O18 78.38(10) .
O20 Eu1 O18 74.74(11) .
O16 Eu1 O18 146.89(10) .
O17 Eu1 O18 143.02(11) .
O19 Eu1 O18 52.28(9) .
O21 Eu1 N7 79.64(12) .
O20 Eu1 N7 147.84(13) .
O16 Eu1 N7 78.50(12) .
O17 Eu1 N7 129.10(11) .
O19 Eu1 N7 79.51(11) .
O18 Eu1 N7 73.18(13) .
O21 Eu1 N9 148.19(11) .
O20 Eu1 N9 77.23(11) .
O16 Eu1 N9 84.90(10) .
O17 Eu1 N9 70.51(11) .
O19 Eu1 N9 78.65(10) .
O18 Eu1 N9 125.45(10) .
N7 Eu1 N9 124.50(13) .
O21 Eu1 N8 133.01(10) .
O20 Eu1 N8 135.08(10) .
O16 Eu1 N8 66.98(10) .
O17 Eu1 N8 104.57(11) .
O19 Eu1 N8 70.99(10) .
O18 Eu1 N8 112.36(11) .
N7 Eu1 N8 62.21(13) .
N9 Eu1 N8 62.51(12) .
O21 Eu1 C66 77.04(11) .
O20 Eu1 C66 104.49(13) .
O16 Eu1 C66 26.35(11) .
O17 Eu1 C66 26.57(11) .
O19 Eu1 C66 152.24(11) .
O18 Eu1 C66 155.37(11) .
N7 Eu1 C66 103.64(14) .
N9 Eu1 C66 77.04(11) .
N8 Eu1 C66 85.93(12) .
O21 Eu1 C71 104.44(12) .
O20 Eu1 C71 77.54(12) .
O16 Eu1 C71 151.55(11) .
O17 Eu1 C71 155.39(11) .
O19 Eu1 C71 25.98(10) .
O18 Eu1 C71 26.30(11) .
N7 Eu1 C71 74.81(12) .
N9 Eu1 C71 102.18(12) .
N8 Eu1 C71 91.63(12) .
C66 Eu1 C71 177.53(14) .
O1 U1 O2 173.90(12) .
O1 U1 O5 90.41(12) .
O2 U1 O5 95.60(11) .
O1 U1 O3 96.79(11) .
O2 U1 O3 85.18(10) .
O5 U1 O3 81.78(9) .
O1 U1 N3 91.88(12) .
O2 U1 N3 88.06(10) .
O5 U1 N3 80.41(10) .
O3 U1 N3 160.22(9) .
O1 U1 N1 81.49(12) .
O2 U1 N1 93.47(11) .
O5 U1 N1 154.42(10) .
O3 U1 N1 75.20(10) .
N3 U1 N1 123.83(10) .
O1 U1 N2 92.54(11) .
O2 U1 N2 82.01(10) .
O5 U1 N2 142.99(10) .
O3 U1 N2 134.25(9) .
N3 U1 N2 62.63(9) .
N1 U1 N2 62.07(10) .
O1 U1 U2 104.54(9) .
O2 U1 U2 81.56(8) .
O5 U1 U2 19.24(7) .
O3 U1 U2 67.61(6) .
N3 U1 U2 93.03(7) .
N1 U1 U2 142.75(7) .
N2 U1 U2 150.97(6) .
O7 U2 O6 174.07(13) .
O7 U2 O5 89.10(12) .
O6 U2 O5 96.58(12) .
O7 U2 O4 99.31(12) .
O6 U2 O4 83.33(12) .
O5 U2 O4 81.16(9) .
O7 U2 N6 95.73(12) .
O6 U2 N6 83.72(11) .
O5 U2 N6 78.85(10) .
O4 U2 N6 154.70(10) .
O7 U2 N5 88.27(11) .
O6 U2 N5 86.20(11) .
O5 U2 N5 141.84(10) .
O4 U2 N5 136.75(9) .
N6 U2 N5 63.58(10) .
O7 U2 N4 85.20(12) .
O6 U2 N4 90.33(12) .
O5 U2 N4 154.92(10) .
O4 U2 N4 75.73(10) .
N6 U2 N4 125.99(10) .
N5 U2 N4 62.47(10) .
O7 U2 U1 87.36(9) .
O6 U2 U1 98.57(9) .
O5 U2 U1 19.00(7) .
O4 U2 U1 62.88(6) .
N6 U2 U1 97.85(7) .
N5 U2 U1 160.37(7) .
N4 U2 U1 136.03(7) .
O8 U3 O9 179.44(15) .
O8 U3 O15 88.72(13) .
O9 U3 O15 91.37(12) .
O8 U3 O10 89.90(13) .
O9 U3 O10 89.63(12) .
O15 U3 O10 67.75(10) .
O8 U3 O11 88.13(13) .
O9 U3 O11 91.35(12) .
O15 U3 O11 120.82(10) .
O10 U3 O11 53.16(10) .
O8 U3 O13 87.92(13) .
O9 U3 O13 92.52(12) .
O15 U3 O13 119.46(10) .
O10 U3 O13 172.39(10) .
O11 U3 O13 119.45(10) .
O8 U3 O14 94.54(13) .
O9 U3 O14 85.96(12) .
O15 U3 O14 52.70(9) .
O10 U3 O14 120.08(10) .
O11 U3 O14 172.82(10) .
O13 U3 O14 67.39(9) .
O8 U3 O12 91.76(13) .
O9 U3 O12 88.22(12) .
O15 U3 O12 171.97(10) .
O10 U3 O12 120.26(10) .
O11 U3 O12 67.21(10) .
O13 U3 O12 52.57(9) .
O14 U3 O12 119.28(9) .
O8 U3 C36 87.15(14) .
O9 U3 C36 92.29(13) .
O15 U3 C36 94.18(11) .
O10 U3 C36 26.63(10) .
O11 U3 C36 26.64(10) .
O13 U3 C36 145.86(11) .
O14 U3 C36 146.70(11) .
O12 U3 C36 93.85(11) .
O8 U3 C46 91.54(13) .
O9 U3 C46 88.79(12) .
O15 U3 C46 26.21(10) .
O10 U3 C46 93.81(11) .
O11 U3 C46 146.97(11) .
O13 U3 C46 93.53(11) .
O14 U3 C46 26.49(10) .
O12 U3 C46 145.76(11) .
C36 U3 C46 120.34(13) .
O8 U3 C41 90.88(13) .
O9 U3 C41 89.35(12) .
O15 U3 C41 145.49(11) .
O10 U3 C41 146.76(11) .
O11 U3 C41 93.65(11) .
O13 U3 C41 26.10(10) .
O14 U3 C41 92.97(11) .
O12 U3 C41 26.51(10) .
C36 U3 C41 120.28(13) .
C46 U3 C41 119.37(13) .
O15 C46 O14 120.3(4) .
O15 C46 C47 119.4(4) .
O14 C46 C47 120.3(4) .
O15 C46 U3 59.4(2) .
O14 C46 U3 60.8(2) .
C47 C46 U3 178.6(3) .
C48A C47 C46 127.7(8) .
C48B C47 C46 121.2(11) .
C48B C47 S4B 113.6(10) .
C46 C47 S4B 123.9(6) .
C48A C47 S4A 111.8(7) .
C46 C47 S4A 120.5(3) .
C47 C48A C49A 112.3(12) .
C47 C48A H48A 123.8 .
C49A C48A H48A 123.8 .
C50A C49A C48A 111.6(10) .
C50A C49A H49A 124.2 .
C48A C49A H49A 124.2 .
C49A C50A S4A 112.6(8) .
C49A C50A H50A 123.7 .
S4A C50A H50A 123.7 .
C47 S4A C50A 91.4(4) .
C47 C48B C49B 105.5(19) .
C47 C48B H48B 127.2 .
C49B C48B H48B 127.2 .
C50B C49B C48B 110(2) .
C50B C49B H49B 124.9 .
C48B C49B H49B 124.9 .
C49B C50B S4B 112(2) .
C49B C50B H50B 123.9 .
S4B C50B H50B 123.9 .
C47 S4B C50B 90.7(12) .
O21 C76 O20 125.3(4) 2_685
O21 C76 C77A 116.5(10) 2_685
O20 C76 C77A 117.8(10) .
O21 C76 C77B 118.5(16) 2_685
O20 C76 C77B 115.9(15) .
C78A C77A C76 130(2) .
C78A C77A S7A 109.5(11) .
C76 C77A S7A 118.9(14) .
C77A C78A C79A 116(2) .
C77A C78A H78A 121.8 .
C79A C78A H78A 121.8 .
C80A C79A C78A 109.8(19) .
C80A C79A H79A 125.1 .
C78A C79A H79A 125.1 .
C79A C80A S7A 112.8(15) .
C79A C80A H80A 123.6 .
S7A C80A H80A 123.6 .
C77A S7A C80A 90.2(9) .
C78B C77B C76 127(3) .
C78B C77B S7B 109.5(14) .
C76 C77B S7B 117(2) .
C77B C78B C79B 115(3) .
C77B C78B H78B 122.6 .
C79B C78B H78B 122.5 .
C80B C79B C78B 111(2) .
C80B C79B H79B 124.7 .
C78B C79B H79B 124.7 .
C79B C80B S7B 113(2) .
C79B C80B H80B 123.7 .
S7B C80B H80B 123.7 .
C77B S7B C80B 89.1(13) .
O19 C71 O18 121.8(4) .
O19 C71 C72B 118.0(17) .
O18 C71 C72B 120.2(16) .
O19 C71 C72A 121.8(9) .
O18 C71 C72A 116.4(9) .
O19 C71 Eu1 60.8(2) .
O18 C71 Eu1 61.0(2) .
C72B C71 Eu1 178(4) .
C72A C71 Eu1 177.3(8) .
C73A C72A C71 126.2(15) .
C73A C72A S6A 112.4(10) .
C71 C72A S6A 121.4(11) .
C72A C73A C74A 111.3(17) .
C72A C73A H73A 124.3 .
C74A C73A H73A 124.3 .
C75A C74A C73A 111.6(15) .
C75A C74A H74A 124.2 .
C73A C74A H74A 124.2 .
C74A C75A S6A 112.8(13) .
C74A C75A H75A 123.6 .
S6A C75A H75A 123.6 .
C75A S6A C72A 91.7(8) .
C73B C72B C71 126(3) .
C73B C72B S6B 111.9(18) .
C71 C72B S6B 121(2) .
C72B C73B C74B 112(2) .
C72B C73B H73B 124.1 .
C74B C73B H73B 124.1 .
C75B C74B C73B 109(3) .
C75B C74B H74B 125.3 .
C73B C74B H74B 125.3 .
C74B C75B S6B 113(2) .
C74B C75B H75B 123.5 .
S6B C75B H75B 123.5 .
C72B S6B C75B 90.8(14) .
O11 C36 O10 119.5(4) .
O11 C36 C37 120.5(4) .
O10 C36 C37 120.0(4) .
O11 C36 U3 60.2(2) .
O10 C36 U3 59.7(2) .
C37 C36 U3 173.3(3) .
C38B C37 C36 128.4(13) .
C38A C37 C36 128.5(7) .
C38B C37 S2B 113.2(12) .
C36 C37 S2B 118.2(6) .
C38A C37 S2A 110.9(6) .
C36 C37 S2A 120.6(3) .
C37 C38A C39A 115.0(9) .
C37 C38A H38A 122.5 .
C39A C38A H38A 122.5 .
C40A C39A C38A 110.3(9) .
C40A C39A H39A 124.8 .
C38A C39A H39A 124.8 .
C39A C40A S2A 112.4(8) .
C39A C40A H40A 123.8 .
S2A C40A H40A 123.8 .
C40A S2A C37 91.2(4) .
C37 C38B C39B 112.2(19) .
C37 C38B H38B 123.9 .
C39B C38B H38B 123.9 .
C40B C39B C38B 110(2) .
C40B C39B H39B 125.1 .
C38B C39B H39B 125.1 .
C39B C40B S2B 112(2) .
C39B C40B H40B 124.0 .
S2B C40B H40B 124.0 .
C37 S2B C40B 91.1(13) .
O4 C16 O3 125.9(4) .
O4 C16 C17 117.6(4) .
O3 C16 C17 116.6(4) .
C18A C17 C16 122.0(9) .
C16 C17 S1B 129.6(10) .
C16 C17 C18B 122.8(13) .
S1B C17 C18B 106.0(15) .
C18A C17 S1A 114.5(9) .
C16 C17 S1A 123.0(4) .
C17 C18A C19A 108.6(14) .
C17 C18A H18A 125.7 .
C19A C18A H18A 125.7 .
C20A C19A C18A 111.6(11) .
C20A C19A H19A 124.2 .
C18A C19A H19A 124.2 .
C19A C20A S1A 114.8(8) .
C19A C20A H20A 122.6 .
S1A C20A H20A 122.6 .
C17 S1A C20A 90.3(4) .
C19B C18B C17 99(2) .
C19B C18B H18B 130.5 .
C17 C18B H18B 130.5 .
C20B C19B C18B 110(3) .
C20B C19B H19B 125.1 .
C18B C19B H19B 125.1 .
C19B C20B S1B 115(2) .
C19B C20B H20B 122.5 .
S1B C20B H20B 122.5 .
C17 S1B C20B 94.2(16) .

loop_
_geom_bond_atom_site_label_1
_geom_bond_atom_site_label_2
_geom_bond_distance
_geom_bond_site_symmetry_2
N1 C15 1.343(5) .
N1 C11 1.351(5) .
N1 U1 2.597(3) .
N2 C10 1.344(4) .
N2 C6 1.346(4) .
N2 U1 2.634(3) .
N3 C1 1.329(5) .
N3 C5 1.350(5) .
N3 U1 2.581(3) .
C1 C2 1.388(6) .
C1 H1 0.9300 .
C2 C3 1.374(6) .
C2 H2 0.9300 .
C3 C4 1.378(6) .
C3 H3 0.9300 .
C4 C5 1.386(5) .
C4 H4 0.9300 .
C5 C6 1.479(5) .
C6 C7 1.387(5) .
C7 C8 1.370(6) .
C7 H7 0.9300 .
C8 C9 1.377(6) .
C8 H8 0.9300 .
C9 C10 1.388(5) .
C9 H9 0.9300 .
C10 C11 1.481(5) .
C11 C12 1.382(5) .
C12 C13 1.377(6) .
C12 H12 0.9300 .
C13 C14 1.361(6) .
C13 H13 0.9300 .
C14 C15 1.365(6) .
C14 H14 0.9300 .
C15 H15 0.9300 .
N4 C21 1.336(5) .
N4 C25 1.342(5) .
N4 U2 2.613(3) .
N5 C26 1.347(5) .
N5 C30 1.350(5) .
N5 U2 2.605(3) .
N6 C35 1.334(5) .
N6 C31 1.343(5) .
N6 U2 2.571(3) .
C21 C22 1.380(6) .
C21 H21 0.9300 .
C22 C23 1.347(6) .
C22 H22 0.9300 .
C23 C24 1.369(6) .
C23 H23 0.9300 .
C24 C25 1.394(5) .
C24 H24 0.9300 .
C25 C26 1.476(5) .
C26 C27 1.387(5) .
C27 C28 1.362(6) .
C27 H27 0.9300 .
C28 C29 1.366(6) .
C28 H28 0.9300 .
C29 C30 1.381(5) .
C29 H29 0.9300 .
C30 C31 1.476(5) .
C31 C32 1.387(6) .
C32 C33 1.372(7) .
C32 H32 0.9300 .
C33 C34 1.359(7) .
C33 H33 0.9300 .
C34 C35 1.381(6) .
C34 H34 0.9300 .
C35 H35 0.9300 .
N7 C55 1.329(6) .
N7 C51 1.341(7) .
N7 Eu1 2.580(4) .
N8 C60 1.327(6) .
N8 C56 1.363(6) .
N8 Eu1 2.628(3) .
N9 C65 1.330(6) .
N9 C61 1.356(5) .
N9 Eu1 2.617(3) .
C41 O13 1.254(5) .
C41 O12 1.272(5) .
C41 C42 1.473(6) .
C41 U3 2.846(4) .
C42 C43 1.367(6) .
C42 S3 1.708(5) .
C43 C44 1.389(7) .
C43 H43 0.9300 .
C44 C45 1.336(9) .
C44 H44 0.9300 .
C45 S3 1.701(7) .
C45 H45 0.9300 .
C51 C52 1.387(8) .
C51 H51 0.9300 .
C52 C53 1.357(10) .
C52 H52 0.9300 .
C53 C54 1.375(10) .
C53 H53 0.9300 .
C54 C55 1.397(8) .
C54 H54 0.9300 .
C55 C56 1.472(7) .
C56 C57 1.380(7) .
C57 C58 1.358(9) .
C57 H57 0.9300 .
C58 C59 1.377(8) .
C58 H58 0.9300 .
C59 C60 1.394(7) .
C59 H59 0.9300 .
C60 C61 1.493(7) .
C61 C62 1.377(6) .
C62 C63 1.374(8) .
C62 H62 0.9300 .
C63 C64 1.356(8) .
C63 H63 0.9300 .
C64 C65 1.377(6) .
C64 H64 0.9300 .
C65 H65 0.9300 .
C66 O16 1.260(5) .
C66 O17 1.269(5) .
C66 C67 1.482(6) .
C66 Eu1 2.836(4) .
C67 C68 1.409(6) .
C67 S5 1.693(5) .
C68 C69 1.439(7) .
C68 H18 0.9300 .
C69 C70 1.328(7) .
C69 H19 0.9300 .
C70 S5 1.685(5) .
C70 H20 0.9300 .
O1 U1 1.770(3) .
O2 U1 1.784(2) .
O3 C16 1.255(5) .
O3 U1 2.406(3) .
O4 C16 1.248(5) .
O4 U2 2.424(3) .
O5 U1 2.095(2) .
O5 U2 2.121(2) .
O6 U2 1.777(3) .
O7 U2 1.774(3) .
O8 U3 1.754(3) .
O9 U3 1.765(3) .
O10 C36 1.272(5) .
O10 U3 2.450(3) .
O11 C36 1.272(5) .
O11 U3 2.460(3) .
O12 U3 2.486(3) .
O13 U3 2.480(3) .
O14 C46 1.267(5) .
O14 U3 2.480(3) .
O15 C46 1.257(5) .
O15 U3 2.450(3) .
O16 Eu1 2.492(3) .
O17 Eu1 2.494(3) .
O18 C71 1.266(5) .
O18 Eu1 2.498(3) .
O19 C71 1.252(5) .
O19 Eu1 2.496(3) .
O20 C76 1.242(5) .
O20 Eu1 2.361(3) .
O21 C76 1.241(4) 2_685
O21 Eu1 2.321(3) .
Eu1 C71 2.854(4) .
U1 U2 3.9834(2) .
U3 C36 2.831(4) .
U3 C46 2.837(4) .
C46 C47 1.464(6) .
C47 C48A 1.386(14) .
C47 C48B 1.423(19) .
C47 S4B 1.626(12) .
C47 S4A 1.681(4) .
C48A C49A 1.415(16) .
C48A H48A 0.9300 .
C49A C50A 1.341(8) .
C49A H49A 0.9300 .
C50A S4A 1.726(9) .
C50A H50A 0.9300 .
C48B C49B 1.45(2) .
C48B H48B 0.9300 .
C49B C50B 1.341(18) .
C49B H49B 0.9300 .
C50B S4B 1.72(2) .
C50B H50B 0.9300 .
C76 C77A 1.499(9) .
C76 C77B 1.503(12) .
C77A C78A 1.32(3) .
C77A S7A 1.73(2) .
C78A C79A 1.40(2) .
C78A H78A 0.9300 .
C79A C80A 1.347(12) .
C79A H79A 0.9300 .
C80A S7A 1.723(12) .
C80A H80A 0.9300 .
C77B C78B 1.33(3) .
C77B S7B 1.74(3) .
C78B C79B 1.39(3) .
C78B H78B 0.9300 .
C79B C80B 1.343(15) .
C79B H79B 0.9300 .
C80B S7B 1.739(17) .
C80B H80B 0.9300 .
C71 C72B 1.485(14) .
C71 C72A 1.485(8) .
C72A C73A 1.33(2) .
C72A S6A 1.706(16) .
C73A C74A 1.47(2) .
C73A H73A 0.9300 .
C74A C75A 1.322(12) .
C74A H74A 0.9300 .
C75A S6A 1.693(12) .
C75A H75A 0.9300 .
C72B C73B 1.33(3) .
C72B S6B 1.70(3) .
C73B C74B 1.46(3) .
C73B H73B 0.9300 .
C74B C75B 1.331(17) .
C74B H74B 0.9300 .
C75B S6B 1.71(2) .
C75B H75B 0.9300 .
C36 C37 1.444(6) .
C37 C38B 1.310(18) .
C37 C38A 1.309(10) .
C37 S2B 1.660(9) .
C37 S2A 1.716(4) .
C38A C39A 1.421(14) .
C38A H38A 0.9300 .
C39A C40A 1.347(8) .
C39A H39A 0.9300 .
C40A S2A 1.704(10) .
C40A H40A 0.9300 .
C38B C39B 1.44(2) .
C38B H38B 0.9300 .
C39B C40B 1.352(17) .
C39B H39B 0.9300 .
C40B S2B 1.70(2) .
C40B H40B 0.9300 .
C16 C17 1.485(6) .
C17 C18A 1.361(18) .
C17 S1B 1.59(3) .
C17 C18B 1.66(4) .
C17 S1A 1.679(5) .
C18A C19A 1.486(18) .
C18A H18A 0.9300 .
C19A C20A 1.296(12) .
C19A H19A 0.9300 .
C20A S1A 1.704(9) .
C20A H20A 0.9300 .
C18B C19B 1.50(3) .
C18B H18B 0.9300 .
C19B C20B 1.30(2) .
C19B H19B 0.9300 .
C20B S1B 1.70(2) .
C20B H20B 0.9300 .
